data_2311724
loop_
_publ_author_name
'Binns, Jack'
'McIntyre, Garry J.'
'Barreda-Arg\"ueso, Jos\'e A'
'Gonz\'alez, Jes\'us'
'Aguado, Fernando'
'Rodr\'iguez, Fernando'
'Valiente, Rafael'
'Parsons, Simon'

_publ_section_title
;
 Phase transition sequences in tetramethylammonium tetrachlorometallates
 by X-ray diffraction and spectroscopic measurements.
;
_journal_issue 'Pt 5'
_journal_name_full 'Acta crystallographica Section B, Structural science, crystal engineering and materials'
_journal_page_first 844
_journal_page_last 855
_journal_paper_doi 10.1107/S2052520617006412
_journal_volume 73
_journal_year 2017
_chemical_formula_moiety 'C4 H12 N1, Cl4 Ga1'
_chemical_formula_sum 'C4 H12 Cl4 Ga N'
_chemical_formula_weight 285.68
_chemical_name_systematic 'tetramethylammonium tetrachlorogallate'
_space_group_IT_number 57
_space_group_name_Hall '-P 2bc 2c'
_space_group_name_H-M_alt 'P c m b'
_symmetry_cell_setting orthorhombic
_symmetry_space_group_name_Hall '-P 2bc 2c'
_symmetry_space_group_name_H-M 'P c m b'
_atom_sites_solution_hydrogens difmap
_atom_sites_solution_primary direct
_audit_creation_date 15-05-07
_audit_creation_method CRYSTALS_ver_14.40
_cell_angle_alpha 90
_cell_angle_beta 90
_cell_angle_gamma 90
_cell_formula_units_Z 4
_cell_length_a 6.2820(4)
_cell_length_b 14.0388(8)
_cell_length_c 12.8067(8)
_cell_measurement_reflns_used 3159
_cell_measurement_temperature 100
_cell_measurement_theta_max 29
_cell_measurement_theta_min 3
_cell_volume 1129.45(12)
_computing_cell_refinement 'CrysAlis, (Oxford Diffraction, 2002)'
_computing_data_collection 'SuperNova, (Oxford Diffraction, 2010)'
_computing_data_reduction 'CrysAlis, (Oxford Diffraction, 2002)'
_computing_molecular_graphics 'CAMERON (Watkin et al., 1996)'
_computing_publication_material 'CRYSTALS (Betteridge et al., 2003)'
_computing_structure_refinement 'CRYSTALS (Betteridge et al., 2003)'
_computing_structure_solution 'SIR92 (Altomare et al., 1994)'
_diffrn_ambient_temperature 100
_diffrn_measured_fraction_theta_full 0.950
_diffrn_measured_fraction_theta_max 0.884
_diffrn_measurement_device Area
_diffrn_measurement_device_type 'Oxford Diffraction SuperNova'
_diffrn_measurement_method \w
_diffrn_radiation_monochromator graphite
_diffrn_radiation_type 'Mo K\a'
_diffrn_radiation_wavelength 0.71073
_diffrn_reflns_av_R_equivalents 0.035
_diffrn_reflns_limit_h_max 6
_diffrn_reflns_limit_h_min -8
_diffrn_reflns_limit_k_max 17
_diffrn_reflns_limit_k_min -17
_diffrn_reflns_limit_l_max 16
_diffrn_reflns_limit_l_min -16
_diffrn_reflns_number 5262
_diffrn_reflns_theta_full 25.042
_diffrn_reflns_theta_max 28.784
_diffrn_reflns_theta_min 3.243
_diffrn_standards_number 0
_exptl_absorpt_coefficient_mu 3.324
_exptl_absorpt_correction_T_max 0.72
_exptl_absorpt_correction_T_min 0.54
_exptl_absorpt_correction_type multi-scan
_exptl_absorpt_process_details 'CrysAlis, (Oxford Diffraction, 2002)'
_exptl_crystal_colour colourless
_exptl_crystal_density_diffrn 1.680
_exptl_crystal_density_method 'not measured'
_exptl_crystal_description block
_exptl_crystal_F_000 568
_exptl_crystal_size_max 0.150
_exptl_crystal_size_mid 0.120
_exptl_crystal_size_min 0.100
_refine_diff_density_max 2.24
_refine_diff_density_min -1.12
_refine_ls_extinction_method None
_refine_ls_goodness_of_fit_ref 0.9991
_refine_ls_hydrogen_treatment constr
_refine_ls_matrix_type full
_refine_ls_number_parameters 51
_refine_ls_number_reflns 1350
_refine_ls_number_restraints 0
_refine_ls_R_factor_all 0.0576
_refine_ls_R_factor_gt 0.0540
_refine_ls_shift/su_max 0.0002203
_refine_ls_shift/su_mean 0.0000137
_refine_ls_structure_factor_coef Fsqd
_refine_ls_weighting_details
;
 Method, part 1, Chebychev polynomial, (Watkin, 1994, Prince, 1982) 
 [weight] = 1.0/[A~0~*T~0~(x)+A~1~*T~1~(x) ... +A~n-1~]*T~n-1~(x)] 
 where A~i~ are the Chebychev coefficients listed below and x= Fcalc/Fmax 
 Method = Robust Weighting (Prince, 1982) 
 W = [weight] * [1-(deltaF/6*sigmaF)^2^]^2^ 
 A~i~ are: 
 62.5 93.8 53.2 21.8 3.95 
;
_refine_ls_weighting_scheme calc
_refine_ls_wR_factor_all 0.1334
_refine_ls_wR_factor_gt 0.1323
_refine_ls_wR_factor_ref 0.1334
_reflns_limit_h_max 8
_reflns_limit_h_min 0
_reflns_limit_k_max 17
_reflns_limit_k_min 0
_reflns_limit_l_max 16
_reflns_limit_l_min 0
_reflns_number_gt 1245
_reflns_number_total 1354
_reflns_threshold_expression I>2.0\s(I)
_oxford_diffrn_Wilson_B_factor 0.00
_oxford_diffrn_Wilson_scale 0.00
_oxford_refine_ls_r_factor_ref 0.0576
_oxford_refine_ls_scale 0.4613(16)
_oxford_reflns_number_all 1350
_oxford_reflns_threshold_expression_ref I>-3.0\s(I)
_oxford_structure_analysis_title 'TCG in Pcmb at 100 K'
_cod_data_source_file fx5008sup1.cif
_cod_data_source_block tcg_100
_cod_original_sg_symbol_H-M 'P c m b '
_cod_original_formula_sum 'C4 H12 Cl4 Ga1 N1'
_cod_database_code 2311724

loop_
_symmetry_equiv_pos_as_xyz
x,y,z
-x,-y,-z
-x,y,z+1/2
x,-y,-z+1/2
x,-y+1/2,z
-x,y+1/2,-z
-x,-y+1/2,z+1/2
x,y+1/2,-z+1/2

loop_
_atom_site_label
_atom_site_type_symbol
_atom_site_fract_x
_atom_site_fract_y
_atom_site_fract_z
_atom_site_U_iso_or_equiv
_atom_site_occupancy
_atom_site_adp_type
_atom_site_refinement_flags_posn
_atom_site_refinement_flags_adp
Ga1 Ga 0.32407(13) 0.2500 0.46375(6) 0.0138 1.0000 Uani S T
Cl2 Cl 0.4663(2) 0.37906(9) 0.52563(11) 0.0197 1.0000 Uani . .
Cl3 Cl -0.0134(3) 0.2500 0.50169(17) 0.0222 1.0000 Uani S T
Cl4 Cl 0.3614(3) 0.2500 0.29440(15) 0.0239 1.0000 Uani S T
N1 N -0.0467(10) 0.5000 0.2500 0.0133 1.0000 Uani S T
C2 C -0.1858(10) 0.4192(4) 0.2849(5) 0.0283 1.0000 Uani . .
C1 C 0.0868(11) 0.5318(5) 0.3392(5) 0.0303 1.0000 Uani . .
H23 H -0.0972 0.3654 0.3025 0.0423 1.0000 Uiso R .
H22 H -0.2672 0.4378 0.3451 0.0420 1.0000 Uiso R .
H21 H -0.2822 0.4023 0.2291 0.0421 1.0000 Uiso R .
H13 H 0.1706 0.5853 0.3188 0.0449 1.0000 Uiso R .
H12 H -0.0044 0.5480 0.3970 0.0450 1.0000 Uiso R .
H11 H 0.1760 0.4795 0.3595 0.0452 1.0000 Uiso R .

loop_
_atom_site_aniso_label
_atom_site_aniso_U_11
_atom_site_aniso_U_22
_atom_site_aniso_U_33
_atom_site_aniso_U_23
_atom_site_aniso_U_13
_atom_site_aniso_U_12
Ga1 0.0161(4) 0.0091(4) 0.0163(4) 0.0000 0.0002(3) 0.0000
Cl2 0.0244(7) 0.0103(5) 0.0245(7) -0.0028(5) -0.0002(5) -0.0036(5)
Cl3 0.0161(9) 0.0204(9) 0.0300(10) 0.0000 0.0025(7) 0.0000
Cl4 0.0342(11) 0.0209(9) 0.0165(9) 0.0000 0.0014(8) 0.0000
N1 0.019(3) 0.007(3) 0.014(3) 0.002(2) 0.0000 0.0000
C2 0.030(3) 0.026(3) 0.029(3) 0.009(2) 0.000(3) -0.009(3)
C1 0.032(3) 0.027(3) 0.032(3) -0.001(3) -0.014(3) -0.002(3)

loop_
_atom_type_symbol
_atom_type_scat_dispersion_real
_atom_type_scat_dispersion_imag
_atom_type_scat_Cromer_Mann_a1
_atom_type_scat_Cromer_Mann_b1
_atom_type_scat_Cromer_Mann_a2
_atom_type_scat_Cromer_Mann_b2
_atom_type_scat_Cromer_Mann_a3
_atom_type_scat_Cromer_Mann_b3
_atom_type_scat_Cromer_Mann_a4
_atom_type_scat_Cromer_Mann_b4
_atom_type_scat_Cromer_Mann_c
_atom_type_scat_source
C 0.0033 0.0016 2.3100 20.8439 1.0200 10.2075 1.5886 0.5687 0.8650 51.6512 0.2156 'International Tables Vol C 4.2.6.8 and 6.1.1.4'
H 0.0000 0.0000 0.4930 10.5109 0.3229 26.1257 0.1402 3.1424 0.0408 57.7998 0.0030 'International Tables Vol C 4.2.6.8 and 6.1.1.4'
N 0.0061 0.0033 12.2126 0.0057 3.1322 9.8933 2.0125 28.9975 1.1663 0.5826 -11.5290 'International Tables Vol C 4.2.6.8 and 6.1.1.4'
Cl 0.1484 0.1585 11.4604 0.0104 7.1964 1.1662 6.2556 18.5194 1.6455 47.7784 -9.5574 'International Tables Vol C 4.2.6.8 and 6.1.1.4'
Ga 0.2307 1.6083 15.2354 3.0669 6.7006 0.2412 4.3591 10.7805 2.9623 61.4135 1.7189 'International Tables Vol C 4.2.6.8 and 6.1.1.4'

loop_
_geom_angle_atom_site_label_1
_geom_angle_site_symmetry_1
_geom_angle_atom_site_label_2
_geom_angle_atom_site_label_3
_geom_angle_site_symmetry_3
_geom_angle
_geom_angle_publ_flag
Cl2 5_555 Ga1 Cl2 . 113.21(8) yes
Cl2 5_555 Ga1 Cl3 . 108.65(5) yes
Cl2 . Ga1 Cl3 . 108.65(5) yes
Cl2 5_555 Ga1 Cl4 . 108.59(5) yes
Cl2 . Ga1 Cl4 . 108.59(5) yes
Cl3 . Ga1 Cl4 . 109.08(9) yes
C2 4_565 N1 C1 4_565 109.1(4) yes
C2 4_565 N1 C2 . 108.7(6) yes
C1 4_565 N1 C2 . 109.3(4) yes
C2 4_565 N1 C1 . 109.3(4) yes
C1 4_565 N1 C1 . 111.3(7) yes
C2 . N1 C1 . 109.1(4) yes
N1 . C2 H23 . 109.0 no
N1 . C2 H22 . 110.1 no
H23 . C2 H22 . 109.4 no
N1 . C2 H21 . 109.3 no
H23 . C2 H21 . 110.0 no
H22 . C2 H21 . 109.0 no
N1 . C1 H13 . 109.7 no
N1 . C1 H12 . 109.0 no
H13 . C1 H12 . 110.7 no
N1 . C1 H11 . 107.9 no
H13 . C1 H11 . 110.8 no
H12 . C1 H11 . 108.6 no

loop_
_geom_bond_atom_site_label_1
_geom_bond_atom_site_label_2
_geom_bond_site_symmetry_2
_geom_bond_distance
_geom_bond_publ_flag
Ga1 Cl2 5_555 2.1700(13) yes
Ga1 Cl2 . 2.1700(13) yes
Ga1 Cl3 . 2.175(2) yes
Ga1 Cl4 . 2.182(2) yes
N1 C2 4_565 1.500(7) yes
N1 C1 4_565 1.486(7) yes
N1 C2 . 1.500(7) yes
N1 C1 . 1.486(7) yes
C2 H23 . 0.965 no
C2 H22 . 0.961 no
C2 H21 . 0.966 no
C1 H13 . 0.953 no
C1 H12 . 0.964 no
C1 H11 . 0.960 no
